data_7020635
loop_
_publ_author_name
'Wu, Tong'
'Lin, Yue-Jian'
'Jin, Guo-Xin'

_publ_section_title
;
 Stepwise formation of organometallic macrocycles and triangular prisms
 containing 2,2'-bisbenzimidazole ligands.
;
_journal_issue 1
_journal_name_full 'Dalton transactions (Cambridge, England : 2003)'
_journal_page_first 82
_journal_page_last 88
_journal_paper_doi 10.1039/c2dt31387a
_journal_volume 42
_journal_year 2013
_chemical_formula_sum 'C95.6 H128.4 F12 N12 O18.6 Rh4 S4'
_chemical_formula_weight 2511.18
_chemical_name_systematic
;
?
;
_space_group_IT_number 11
_symmetry_cell_setting monoclinic
_symmetry_space_group_name_Hall '-P 2yb'
_symmetry_space_group_name_H-M 'P 1 21/m 1'
_atom_sites_solution_hydrogens geom
_atom_sites_solution_primary direct
_atom_sites_solution_secondary difmap
_audit_creation_method SHELXL-97
_cell_angle_alpha 90.00
_cell_angle_beta 116.6330(10)
_cell_angle_gamma 90.00
_cell_formula_units_Z 2
_cell_length_a 13.3751(8)
_cell_length_b 32.7892(18)
_cell_length_c 14.0292(8)
_cell_measurement_reflns_used 9221
_cell_measurement_temperature 173(2)
_cell_measurement_theta_max 27.86
_cell_measurement_theta_min 2.48
_cell_volume 5499.8(5)
_computing_cell_refinement 'Bruker SAINT'
_computing_data_collection 'Bruker APEX2'
_computing_data_reduction 'Bruker SAINT'
_computing_molecular_graphics 'Bruker SHELXTL'
_computing_publication_material 'Bruker SHELXTL'
_computing_structure_refinement 'SHELXL-97 (Sheldrick, 1997)'
_computing_structure_solution 'SHELXS-97 (Sheldrick, 1990)'
_diffrn_ambient_temperature 173(2)
_diffrn_measured_fraction_theta_full 0.993
_diffrn_measured_fraction_theta_max 0.993
_diffrn_measurement_device_type 'Bruker APEX-II CCD'
_diffrn_measurement_method '\f and \w scans'
_diffrn_radiation_monochromator graphite
_diffrn_radiation_source 'fine-focus sealed tube'
_diffrn_radiation_type MoK\a
_diffrn_radiation_wavelength 0.71073
_diffrn_reflns_av_R_equivalents 0.0442
_diffrn_reflns_av_sigmaI/netI 0.0525
_diffrn_reflns_limit_h_max 17
_diffrn_reflns_limit_h_min -17
_diffrn_reflns_limit_k_max 43
_diffrn_reflns_limit_k_min -36
_diffrn_reflns_limit_l_max 18
_diffrn_reflns_limit_l_min -17
_diffrn_reflns_number 42053
_diffrn_reflns_theta_full 27.95
_diffrn_reflns_theta_max 27.95
_diffrn_reflns_theta_min 1.24
_diffrn_standards_decay_% 4.47
_exptl_absorpt_coefficient_mu 0.754
_exptl_absorpt_correction_T_max 0.9217
_exptl_absorpt_correction_T_min 0.7945
_exptl_absorpt_correction_type multi-scan
_exptl_absorpt_process_details sadabs
_exptl_crystal_colour yellow
_exptl_crystal_density_diffrn 1.515
_exptl_crystal_density_method 'not measured'
_exptl_crystal_description rhombid
_exptl_crystal_F_000 2571
_exptl_crystal_size_max 0.32
_exptl_crystal_size_mid 0.24
_exptl_crystal_size_min 0.11
_platon_squeeze_details
;
;
_refine_diff_density_max 0.954
_refine_diff_density_min -2.030
_refine_diff_density_rms 0.117
_refine_ls_extinction_coef 0.00024(8)
_refine_ls_extinction_expression Fc^*^=kFc[1+0.001xFc^2^\l^3^/sin(2\q)]^-1/4^
_refine_ls_extinction_method SHELXL
_refine_ls_goodness_of_fit_ref 1.058
_refine_ls_hydrogen_treatment mixed
_refine_ls_matrix_type full
_refine_ls_number_parameters 656
_refine_ls_number_reflns 13354
_refine_ls_number_restraints 10
_refine_ls_restrained_S_all 1.059
_refine_ls_R_factor_all 0.0773
_refine_ls_R_factor_gt 0.0496
_refine_ls_shift/su_max 0.003
_refine_ls_shift/su_mean 0.000
_refine_ls_structure_factor_coef Fsqd
_refine_ls_weighting_details 'calc w=1/[\s^2^(Fo^2^)+(0.0701P)^2^+5.5807P] where P=(Fo^2^+2Fc^2^)/3'
_refine_ls_weighting_scheme calc
_refine_ls_wR_factor_gt 0.1281
_refine_ls_wR_factor_ref 0.1395
_reflns_number_gt 9161
_reflns_number_total 13354
_reflns_threshold_expression >2sigma(I)
_cod_data_source_file c2dt31387a.txt
_cod_data_source_block mo_2b
_cod_depositor_comments
;
The following automatic conversions were performed:

'_symmetry_cell_setting' value 'Monoclinic' changed to 'monoclinic'
according to /home/saulius/struct/CIF-dictionaries/cif_core.dic
dictionary named 'cif_core.dic' version 2.4.2 from 2011-04-26.

Automatic conversion script
Id: cif_fix_values 1891 2012-01-12 08:04:46Z andrius 
;
_cod_original_sg_symbol_H-M P2(1)/m
_cod_original_formula_sum 'C95.60 H128.40 F12 N12 O18.60 Rh4 S4'
_cod_database_code 7020635

loop_
_symmetry_equiv_pos_as_xyz
'x, y, z'
'-x, y+1/2, -z'
'-x, -y, -z'
'x, -y-1/2, z'

loop_
_atom_site_label
_atom_site_type_symbol
_atom_site_fract_x
_atom_site_fract_y
_atom_site_fract_z
_atom_site_U_iso_or_equiv
_atom_site_adp_type
_atom_site_occupancy
_atom_site_symmetry_multiplicity
_atom_site_calc_flag
_atom_site_refinement_flags
Rh1 Rh 0.32249(2) 0.642583(9) 0.51110(2) 0.01859(9) Uani 1 1 d .
Rh2 Rh 0.07449(2) 0.642656(9) 0.06728(2) 0.01751(9) Uani 1 1 d .
S1 S 0.10379(15) 0.46836(5) 0.27509(12) 0.0569(4) Uani 1 1 d .
S2 S 0.25356(13) 0.2500 0.30798(14) 0.0341(4) Uani 1 2 d S
S3 S 0.70985(14) 0.2500 0.16716(13) 0.0334(4) Uani 1 2 d S
N1 N 0.3457(3) 0.65532(11) 0.3696(3) 0.0214(7) Uani 1 1 d .
N2 N 0.1504(3) 0.64390(10) 0.3903(3) 0.0210(7) Uani 1 1 d .
N3 N 0.0488(3) 0.64377(10) 0.2090(2) 0.0188(6) Uani 1 1 d .
N4 N 0.2447(3) 0.65444(10) 0.1880(3) 0.0212(7) Uani 1 1 d .
N5 N 0.3166(3) 0.70746(10) 0.5232(3) 0.0226(7) Uani 1 1 d .
N6 N 0.0590(3) 0.70745(10) 0.0564(2) 0.0189(7) Uani 1 1 d .
O1 O 0.1163(4) 0.51082(13) 0.3006(3) 0.0732(14) Uani 1 1 d .
O2 O 0.1768(5) 0.45135(17) 0.2385(4) 0.0939(17) Uani 1 1 d .
O3 O -0.0113(5) 0.4563(2) 0.2128(5) 0.120(2) Uani 1 1 d .
O4 O 0.1555(4) 0.2500 0.2081(4) 0.0413(12) Uani 1 2 d S
O5 O 0.3197(3) 0.28683(12) 0.3330(3) 0.0550(10) Uani 1 1 d .
O6 O 0.6472(4) 0.2500 0.2291(4) 0.0467(13) Uani 1 2 d S
O7 O 0.7047(3) 0.28712(11) 0.1098(3) 0.0513(10) Uani 1 1 d .
F1 F 0.0776(7) 0.4551(2) 0.4453(5) 0.147(3) Uani 1 1 d .
F2 F 0.1486(7) 0.40399(16) 0.3924(5) 0.157(3) Uani 1 1 d .
F3 F 0.2473(6) 0.45564(19) 0.4695(4) 0.142(3) Uani 1 1 d .
F4 F 0.2831(4) 0.2500 0.5042(3) 0.0608(13) Uani 1 2 d S
F5 F 0.1376(3) 0.28257(11) 0.3975(3) 0.0580(9) Uani 1 1 d .
F6 F 0.9257(3) 0.2500 0.2275(3) 0.0433(10) Uani 1 2 d S
F7 F 0.8780(2) 0.28296(9) 0.3325(2) 0.0478(7) Uani 1 1 d .
C1 C 0.4171(3) 0.66619(12) 0.3256(3) 0.0207(8) Uani 1 1 d .
C2 C 0.5294(4) 0.67882(14) 0.3749(4) 0.0322(10) Uani 1 1 d .
H2 H 0.5716 0.6796 0.4503 0.039 Uiso 1 1 calc R
C3 C 0.5754(4) 0.69017(15) 0.3073(4) 0.0352(11) Uani 1 1 d .
H3 H 0.6515 0.6985 0.3377 0.042 Uiso 1 1 calc R
C4 C 0.5136(4) 0.68967(16) 0.1960(4) 0.0372(11) Uani 1 1 d .
H4 H 0.5485 0.6976 0.1530 0.045 Uiso 1 1 calc R
C5 C 0.4022(4) 0.67776(14) 0.1476(3) 0.0290(9) Uani 1 1 d .
H5 H 0.3602 0.6777 0.0722 0.035 Uiso 1 1 calc R
C6 C 0.3541(3) 0.66602(13) 0.2126(3) 0.0248(9) Uani 1 1 d .
C7 C 0.2495(3) 0.64991(12) 0.2844(3) 0.0188(8) Uani 1 1 d .
C8 C 0.1486(3) 0.64454(12) 0.2953(3) 0.0186(7) Uani 1 1 d .
C9 C 0.0380(3) 0.64219(13) 0.3672(3) 0.0234(8) Uani 1 1 d .
C10 C -0.0153(4) 0.64191(14) 0.4334(4) 0.0302(9) Uani 1 1 d .
H10 H 0.0263 0.6424 0.5088 0.036 Uiso 1 1 calc R
C11 C -0.1308(4) 0.64088(15) 0.3845(4) 0.0338(10) Uani 1 1 d .
H11 H -0.1693 0.6402 0.4272 0.041 Uiso 1 1 calc R
C12 C -0.1921(4) 0.64077(15) 0.2737(4) 0.0348(10) Uani 1 1 d .
H12 H -0.2715 0.6403 0.2427 0.042 Uiso 1 1 calc R
C13 C -0.1409(3) 0.64130(12) 0.2091(3) 0.0215(8) Uani 1 1 d .
H13 H -0.1842 0.6412 0.1338 0.026 Uiso 1 1 calc R
C14 C -0.0252(3) 0.64204(12) 0.2535(3) 0.0203(8) Uani 1 1 d .
C15 C 0.2240(3) 0.72927(12) 0.5020(3) 0.0223(8) Uani 1 1 d .
H15 H 0.1562 0.7153 0.4865 0.027 Uiso 1 1 calc R
C16 C 0.4097(3) 0.72901(13) 0.5466(3) 0.0252(9) Uani 1 1 d .
H16 H 0.4777 0.7149 0.5637 0.030 Uiso 1 1 calc R
C17 C -0.0111(3) 0.72908(12) 0.0815(3) 0.0230(8) Uani 1 1 d .
H17 H -0.0622 0.7150 0.0998 0.028 Uiso 1 1 calc R
C18 C 0.1256(3) 0.72902(12) 0.0259(3) 0.0242(8) Uani 1 1 d .
H18 H 0.1738 0.7149 0.0039 0.029 Uiso 1 1 calc R
C19 C 0.3037(4) 0.58519(13) 0.5775(3) 0.0273(9) Uani 1 1 d .
C20 C 0.3878(4) 0.58185(13) 0.5419(3) 0.0274(9) Uani 1 1 d .
C21 C 0.4761(3) 0.61008(13) 0.6042(3) 0.0267(9) Uani 1 1 d .
C22 C 0.4441(4) 0.63167(13) 0.6744(3) 0.0276(9) Uani 1 1 d .
C23 C 0.3359(4) 0.61714(13) 0.6571(3) 0.0267(9) Uani 1 1 d .
C24 C 0.1992(4) 0.56011(14) 0.5397(4) 0.0398(11) Uani 1 1 d .
H24A H 0.1731 0.5532 0.4643 0.060 Uiso 1 1 calc R
H24B H 0.1412 0.5757 0.5482 0.060 Uiso 1 1 calc R
H24C H 0.2150 0.5350 0.5818 0.060 Uiso 1 1 calc R
C25 C 0.3876(5) 0.55234(16) 0.4605(4) 0.0445(13) Uani 1 1 d .
H25A H 0.4307 0.5280 0.4965 0.067 Uiso 1 1 calc R
H25B H 0.4215 0.5652 0.4189 0.067 Uiso 1 1 calc R
H25C H 0.3105 0.5445 0.4128 0.067 Uiso 1 1 calc R
C26 C 0.5842(4) 0.61422(16) 0.5976(4) 0.0358(11) Uani 1 1 d .
H26A H 0.6113 0.6423 0.6144 0.054 Uiso 1 1 calc R
H26B H 0.5725 0.6074 0.5253 0.054 Uiso 1 1 calc R
H26C H 0.6397 0.5956 0.6487 0.054 Uiso 1 1 calc R
C27 C 0.5115(4) 0.66297(15) 0.7553(3) 0.0334(10) Uani 1 1 d .
H27A H 0.5467 0.6504 0.8261 0.050 Uiso 1 1 calc R
H27B H 0.4625 0.6852 0.7550 0.050 Uiso 1 1 calc R
H27C H 0.5695 0.6738 0.7376 0.050 Uiso 1 1 calc R
C28 C 0.2762(4) 0.62846(16) 0.7206(4) 0.0375(11) Uani 1 1 d .
H28A H 0.3003 0.6105 0.7828 0.056 Uiso 1 1 calc R
H28B H 0.1954 0.6255 0.6765 0.056 Uiso 1 1 calc R
H28C H 0.2935 0.6568 0.7444 0.056 Uiso 1 1 calc R
C29 C 0.0903(4) 0.58108(12) 0.0272(3) 0.0262(9) Uani 1 1 d .
C30 C -0.0231(3) 0.58759(13) 0.0065(3) 0.0255(9) Uani 1 1 d .
C31 C -0.0675(4) 0.62035(13) -0.0696(3) 0.0322(10) Uani 1 1 d .
C32 C 0.0174(4) 0.63142(14) -0.1010(3) 0.0326(10) Uani 1 1 d .
C33 C 0.1140(4) 0.60811(13) -0.0414(3) 0.0295(10) Uani 1 1 d .
C34 C 0.1696(4) 0.54966(15) 0.0995(4) 0.0444(13) Uani 1 1 d .
H34A H 0.1537 0.5450 0.1604 0.067 Uiso 1 1 calc R
H34B H 0.2466 0.5594 0.1253 0.067 Uiso 1 1 calc R
H34C H 0.1602 0.5241 0.0602 0.067 Uiso 1 1 calc R
C35 C -0.0838(4) 0.56420(15) 0.0561(4) 0.0413(12) Uani 1 1 d .
H35A H -0.1160 0.5394 0.0146 0.062 Uiso 1 1 calc R
H35B H -0.1438 0.5811 0.0569 0.062 Uiso 1 1 calc R
H35C H -0.0314 0.5567 0.1293 0.062 Uiso 1 1 calc R
C36 C -0.1830(4) 0.63638(18) -0.1166(4) 0.0508(15) Uani 1 1 d .
H36A H -0.1833 0.6647 -0.1387 0.076 Uiso 1 1 calc R
H36B H -0.2117 0.6351 -0.0635 0.076 Uiso 1 1 calc R
H36C H -0.2306 0.6199 -0.1788 0.076 Uiso 1 1 calc R
C37 C 0.0040(6) 0.66208(17) -0.1852(4) 0.0520(15) Uani 1 1 d .
H37A H 0.0778 0.6701 -0.1773 0.078 Uiso 1 1 calc R
H37B H -0.0352 0.6861 -0.1774 0.078 Uiso 1 1 calc R
H37C H -0.0395 0.6500 -0.2558 0.078 Uiso 1 1 calc R
C38 C 0.2213(5) 0.60805(17) -0.0516(5) 0.0494(14) Uani 1 1 d .
H38A H 0.2158 0.5882 -0.1060 0.074 Uiso 1 1 calc R
H38B H 0.2835 0.6006 0.0170 0.074 Uiso 1 1 calc R
H38C H 0.2344 0.6353 -0.0724 0.074 Uiso 1 1 calc R
C39 C 0.1410(11) 0.4449(2) 0.3993(8) 0.105(3) Uani 1 1 d .
C40 C 0.1985(6) 0.2500 0.4062(5) 0.0375(16) Uani 1 2 d S
C41 C 0.8543(6) 0.2500 0.2689(5) 0.0324(14) Uani 1 2 d S
C42 C 0.3239(7) 0.2500 1.0632(7) 0.066(3) Uani 1 2 d S
H42A H 0.3995 0.2500 1.1196 0.099 Uiso 1 2 d SR
H42B H 0.2860 0.2739 1.0713 0.099 Uiso 0.50 1 d PR
C43 C 0.3242(7) 0.2500 0.9582(7) 0.061(2) Uani 1 2 d S
H43A H 0.3644 0.2744 0.9521 0.073 Uiso 0.50 1 calc PR
H43B H 0.3644 0.2256 0.9521 0.073 Uiso 0.50 1 calc PR
C44 C 0.2105(6) 0.2500 0.7724(6) 0.0431(17) Uani 1 2 d S
H44A H 0.2494 0.2256 0.7642 0.052 Uiso 0.50 1 calc PR
H44B H 0.2494 0.2744 0.7642 0.052 Uiso 0.50 1 calc PR
C45 C 0.0923(6) 0.2500 0.6887(6) 0.0445(18) Uani 1 2 d S
H45A H 0.0906 0.2500 0.6181 0.067 Uiso 1 2 calc SR
H45B H 0.0543 0.2744 0.6964 0.067 Uiso 0.50 1 calc PR
H45C H 0.0543 0.2256 0.6964 0.067 Uiso 0.50 1 calc PR
O8 O 0.2146(4) 0.2500 0.8749(4) 0.0355(11) Uani 1 2 d S
C46 C 0.4669(8) 0.3854(4) -0.0099(8) 0.129(4) Uani 1 1 d D
H46A H 0.5021 0.4089 -0.0262 0.194 Uiso 1 1 calc R
H46B H 0.4339 0.3675 -0.0724 0.194 Uiso 1 1 calc R
H46C H 0.5234 0.3703 0.0505 0.194 Uiso 1 1 calc R
O9 O 0.3827(7) 0.3991(3) 0.0163(8) 0.150(3) Uani 1 1 d D
H9' H 0.419(6) 0.418(4) 0.072(9) 0.226 Uiso 1 1 d D
C47 C 0.8537(16) 0.5293(5) 0.2928(16) 0.171(7) Uani 0.80 1 d PDU
H47A H 0.8858 0.5209 0.3677 0.256 Uiso 0.80 1 calc PR
H47B H 0.7906 0.5477 0.2771 0.256 Uiso 0.80 1 calc PR
H47C H 0.9108 0.5433 0.2794 0.256 Uiso 0.80 1 calc PR
O10 O 0.8176(13) 0.4960(4) 0.2296(13) 0.194(6) Uani 0.80 1 d PD
H10' H 0.751(10) 0.499(3) 0.174(11) 0.233 Uiso 0.80 1 d PD

loop_
_atom_site_aniso_label
_atom_site_aniso_U_11
_atom_site_aniso_U_22
_atom_site_aniso_U_33
_atom_site_aniso_U_23
_atom_site_aniso_U_13
_atom_site_aniso_U_12
Rh1 0.01945(16) 0.02134(16) 0.01435(15) 0.00051(12) 0.00701(12) 0.00020(12)
Rh2 0.02021(16) 0.01800(16) 0.01418(15) -0.00063(11) 0.00758(12) -0.00078(12)
S1 0.0846(12) 0.0470(9) 0.0433(8) -0.0088(6) 0.0325(8) -0.0058(8)
S2 0.0226(8) 0.0379(9) 0.0397(9) 0.000 0.0122(7) 0.000
S3 0.0400(9) 0.0347(9) 0.0264(8) 0.000 0.0156(7) 0.000
N1 0.0193(16) 0.0296(18) 0.0189(16) -0.0018(13) 0.0118(14) -0.0023(14)
N2 0.0204(16) 0.0284(18) 0.0171(16) 0.0004(14) 0.0110(13) -0.0033(14)
N3 0.0170(15) 0.0244(17) 0.0161(15) -0.0008(13) 0.0082(13) -0.0010(13)
N4 0.0188(16) 0.0273(18) 0.0175(16) -0.0006(13) 0.0083(13) -0.0023(13)
N5 0.0217(17) 0.0253(18) 0.0171(16) 0.0012(13) 0.0052(14) 0.0001(14)
N6 0.0228(16) 0.0183(16) 0.0147(15) -0.0017(12) 0.0076(13) -0.0017(13)
O1 0.123(4) 0.043(2) 0.051(3) -0.006(2) 0.036(3) -0.016(2)
O2 0.127(5) 0.096(4) 0.073(3) -0.007(3) 0.058(3) 0.028(4)
O3 0.094(4) 0.108(5) 0.112(5) -0.070(4) 0.007(4) -0.008(4)
O4 0.030(2) 0.062(3) 0.029(2) 0.000 0.011(2) 0.000
O5 0.038(2) 0.049(2) 0.067(3) 0.002(2) 0.0146(19) -0.0132(17)
O6 0.040(3) 0.059(3) 0.046(3) 0.000 0.023(2) 0.000
O7 0.064(3) 0.044(2) 0.040(2) 0.0140(17) 0.0184(19) 0.0073(19)
F1 0.231(8) 0.135(5) 0.136(5) -0.008(4) 0.137(6) -0.034(5)
F2 0.287(9) 0.062(3) 0.125(5) 0.018(3) 0.096(6) -0.020(4)
F3 0.200(7) 0.109(4) 0.070(3) -0.003(3) 0.016(4) 0.029(4)
F4 0.049(3) 0.082(4) 0.029(2) 0.000 -0.003(2) 0.000
F5 0.058(2) 0.068(2) 0.0479(19) -0.0020(17) 0.0237(16) 0.0190(17)
F6 0.046(2) 0.048(2) 0.051(3) 0.000 0.035(2) 0.000
F7 0.0504(18) 0.0480(18) 0.0419(17) -0.0162(14) 0.0178(14) -0.0059(14)
C1 0.0188(19) 0.028(2) 0.0186(19) 0.0000(16) 0.0110(16) -0.0011(16)
C2 0.027(2) 0.044(3) 0.024(2) -0.0042(19) 0.0089(18) -0.005(2)
C3 0.021(2) 0.047(3) 0.036(3) -0.005(2) 0.0119(19) -0.008(2)
C4 0.030(2) 0.056(3) 0.035(3) -0.001(2) 0.023(2) -0.010(2)
C5 0.028(2) 0.039(3) 0.023(2) -0.0012(18) 0.0145(18) 0.0006(19)
C6 0.021(2) 0.027(2) 0.024(2) 0.0000(17) 0.0084(17) 0.0005(17)
C7 0.0178(18) 0.024(2) 0.0181(18) 0.0014(15) 0.0114(15) 0.0003(15)
C8 0.0162(17) 0.0238(19) 0.0152(17) 0.0016(15) 0.0065(14) -0.0008(15)
C9 0.0219(19) 0.027(2) 0.022(2) 0.0009(17) 0.0103(16) -0.0010(17)
C10 0.027(2) 0.038(2) 0.026(2) 0.0017(19) 0.0128(18) -0.0007(19)
C11 0.026(2) 0.045(3) 0.038(3) 0.003(2) 0.022(2) -0.002(2)
C12 0.022(2) 0.044(3) 0.044(3) 0.001(2) 0.020(2) -0.003(2)
C13 0.0127(17) 0.027(2) 0.025(2) -0.0013(17) 0.0087(15) -0.0014(16)
C14 0.0190(18) 0.0218(19) 0.0240(19) 0.0007(16) 0.0131(16) -0.0003(16)
C15 0.0209(19) 0.025(2) 0.025(2) 0.0000(16) 0.0138(17) -0.0026(16)
C16 0.0179(19) 0.030(2) 0.028(2) -0.0008(17) 0.0105(17) 0.0000(16)
C17 0.0200(19) 0.024(2) 0.028(2) 0.0021(16) 0.0129(17) -0.0023(16)
C18 0.023(2) 0.029(2) 0.026(2) -0.0036(17) 0.0162(17) -0.0015(16)
C19 0.037(2) 0.025(2) 0.022(2) 0.0048(16) 0.0151(19) 0.0022(18)
C20 0.030(2) 0.025(2) 0.027(2) 0.0000(17) 0.0129(19) 0.0059(17)
C21 0.024(2) 0.031(2) 0.022(2) 0.0049(17) 0.0082(17) 0.0080(17)
C22 0.027(2) 0.029(2) 0.0162(19) 0.0034(16) 0.0008(17) 0.0005(17)
C23 0.037(2) 0.022(2) 0.0137(18) 0.0042(15) 0.0052(17) 0.0011(18)
C24 0.047(3) 0.024(2) 0.049(3) 0.001(2) 0.022(2) -0.008(2)
C25 0.054(3) 0.036(3) 0.044(3) -0.012(2) 0.023(3) 0.009(2)
C26 0.025(2) 0.046(3) 0.030(2) 0.003(2) 0.0078(19) 0.009(2)
C27 0.034(2) 0.037(3) 0.020(2) -0.0018(19) 0.0042(19) -0.005(2)
C28 0.048(3) 0.043(3) 0.025(2) 0.007(2) 0.020(2) 0.006(2)
C29 0.035(2) 0.019(2) 0.025(2) -0.0052(16) 0.0137(18) -0.0004(17)
C30 0.029(2) 0.023(2) 0.022(2) -0.0083(16) 0.0100(18) -0.0070(17)
C31 0.035(2) 0.024(2) 0.023(2) -0.0040(17) 0.0010(19) -0.0018(19)
C32 0.050(3) 0.026(2) 0.015(2) -0.0046(16) 0.008(2) -0.004(2)
C33 0.046(3) 0.026(2) 0.023(2) -0.0100(17) 0.021(2) -0.0074(19)
C34 0.047(3) 0.031(3) 0.051(3) 0.004(2) 0.018(3) 0.014(2)
C35 0.053(3) 0.032(3) 0.052(3) -0.011(2) 0.035(3) -0.017(2)
C36 0.030(3) 0.058(4) 0.038(3) -0.009(3) -0.007(2) 0.004(2)
C37 0.086(4) 0.042(3) 0.027(3) 0.002(2) 0.025(3) -0.005(3)
C38 0.064(4) 0.047(3) 0.060(4) -0.022(3) 0.048(3) -0.011(3)
C39 0.179(11) 0.045(4) 0.093(7) -0.007(4) 0.063(8) -0.010(5)
C40 0.032(4) 0.051(4) 0.024(3) 0.000 0.008(3) 0.000
C41 0.046(4) 0.028(3) 0.034(4) 0.000 0.028(3) 0.000
C42 0.044(5) 0.104(8) 0.042(5) 0.000 0.012(4) 0.000
C43 0.040(5) 0.088(7) 0.063(6) 0.000 0.031(4) 0.000
C44 0.045(4) 0.053(5) 0.043(4) 0.000 0.030(4) 0.000
C45 0.053(5) 0.042(4) 0.036(4) 0.000 0.017(4) 0.000
O8 0.028(2) 0.049(3) 0.036(3) 0.000 0.020(2) 0.000
C46 0.095(7) 0.228(14) 0.080(6) -0.011(8) 0.053(6) 0.023(8)
O9 0.147(7) 0.161(8) 0.153(8) 0.023(6) 0.076(6) 0.024(6)
C47 0.241(15) 0.133(12) 0.212(15) 0.021(11) 0.168(13) 0.026(11)
O10 0.264(17) 0.114(9) 0.219(16) -0.025(9) 0.119(13) 0.008(9)

loop_
_atom_type_symbol
_atom_type_description
_atom_type_scat_dispersion_real
_atom_type_scat_dispersion_imag
_atom_type_scat_source
C C 0.0033 0.0016 'International Tables Vol C Tables 4.2.6.8 and 6.1.1.4'
H H 0.0000 0.0000 'International Tables Vol C Tables 4.2.6.8 and 6.1.1.4'
N N 0.0061 0.0033 'International Tables Vol C Tables 4.2.6.8 and 6.1.1.4'
O O 0.0106 0.0060 'International Tables Vol C Tables 4.2.6.8 and 6.1.1.4'
F F 0.0171 0.0103 'International Tables Vol C Tables 4.2.6.8 and 6.1.1.4'
S S 0.1246 0.1234 'International Tables Vol C Tables 4.2.6.8 and 6.1.1.4'
Rh Rh -1.1178 0.9187 'International Tables Vol C Tables 4.2.6.8 and 6.1.1.4'

loop_
_geom_angle_atom_site_label_1
_geom_angle_atom_site_label_2
_geom_angle_atom_site_label_3
_geom_angle
_geom_angle_site_symmetry_1
_geom_angle_site_symmetry_3
N5 Rh1 C20 159.41(15) . .
N5 Rh1 C23 107.55(14) . .
C20 Rh1 C23 65.98(16) . .
N5 Rh1 C21 120.14(15) . .
C20 Rh1 C21 39.30(16) . .
C23 Rh1 C21 65.19(17) . .
N5 Rh1 N2 88.75(12) . .
C20 Rh1 N2 111.84(15) . .
C23 Rh1 N2 111.11(15) . .
C21 Rh1 N2 150.98(15) . .
N5 Rh1 C22 96.73(14) . .
C20 Rh1 C22 65.61(16) . .
C23 Rh1 C22 38.97(17) . .
C21 Rh1 C22 38.54(16) . .
N2 Rh1 C22 149.75(15) . .
N5 Rh1 C19 144.63(14) . .
C20 Rh1 C19 38.68(16) . .
C23 Rh1 C19 39.31(16) . .
C21 Rh1 C19 64.72(17) . .
N2 Rh1 C19 93.80(15) . .
C22 Rh1 C19 65.01(16) . .
N5 Rh1 N1 84.68(13) . .
C20 Rh1 N1 98.63(15) . .
C23 Rh1 N1 163.43(15) . .
C21 Rh1 N1 99.19(14) . .
N2 Rh1 N1 79.59(12) . .
C22 Rh1 N1 130.45(15) . .
C19 Rh1 N1 130.49(15) . .
C29 Rh2 N6 160.41(15) . .
C29 Rh2 C31 65.91(17) . .
N6 Rh2 C31 104.95(15) . .
C29 Rh2 C33 39.45(16) . .
N6 Rh2 C33 121.41(15) . .
C31 Rh2 C33 65.40(18) . .
C29 Rh2 C32 65.09(17) . .
N6 Rh2 C32 96.65(15) . .
C31 Rh2 C32 39.06(19) . .
C33 Rh2 C32 38.15(18) . .
C29 Rh2 N3 109.50(14) . .
N6 Rh2 N3 89.94(12) . .
C31 Rh2 N3 112.85(16) . .
C33 Rh2 N3 148.46(15) . .
C32 Rh2 N3 151.89(16) . .
C29 Rh2 C30 38.77(16) . .
N6 Rh2 C30 141.24(14) . .
C31 Rh2 C30 39.14(16) . .
C33 Rh2 C30 64.99(16) . .
C32 Rh2 C30 64.69(17) . .
N3 Rh2 C30 93.45(14) . .
C29 Rh2 N4 100.39(15) . .
N6 Rh2 N4 85.02(12) . .
C31 Rh2 N4 163.42(16) . .
C33 Rh2 N4 98.15(15) . .
C32 Rh2 N4 127.86(16) . .
N3 Rh2 N4 79.83(12) . .
C30 Rh2 N4 133.57(15) . .
O2 S1 O1 117.1(4) . .
O2 S1 O3 113.4(4) . .
O1 S1 O3 113.1(3) . .
O2 S1 C39 104.7(5) . .
O1 S1 C39 103.2(3) . .
O3 S1 C39 103.3(5) . .
O4 S2 O5 115.56(19) . 4_565
O4 S2 O5 115.56(19) . .
O5 S2 O5 113.5(3) 4_565 .
O4 S2 C40 103.7(3) . .
O5 S2 C40 103.1(2) 4_565 .
O5 S2 C40 103.1(2) . .
O7 S3 O7 115.0(3) 4_565 .
O7 S3 O6 115.91(19) 4_565 .
O7 S3 O6 115.92(19) . .
O7 S3 C41 101.9(2) 4_565 .
O7 S3 C41 101.9(2) . .
O6 S3 C41 103.1(3) . .
C7 N1 C1 102.5(3) . .
C7 N1 Rh1 108.7(2) . .
C1 N1 Rh1 148.9(3) . .
C8 N2 C9 103.7(3) . .
C8 N2 Rh1 108.7(2) . .
C9 N2 Rh1 147.4(3) . .
C8 N3 C14 102.6(3) . .
C8 N3 Rh2 109.0(2) . .
C14 N3 Rh2 148.3(3) . .
C7 N4 C6 102.2(3) . .
C7 N4 Rh2 109.1(2) . .
C6 N4 Rh2 148.7(3) . .
C16 N5 C15 115.9(4) . .
C16 N5 Rh1 118.8(3) . .
C15 N5 Rh1 125.1(3) . .
C17 N6 C18 116.4(3) . .
C17 N6 Rh2 124.3(3) . .
C18 N6 Rh2 119.2(3) . .
N1 C1 C2 130.5(4) . .
N1 C1 C6 108.2(3) . .
C2 C1 C6 121.2(4) . .
C3 C2 C1 116.4(4) . .
C2 C3 C4 122.3(4) . .
C5 C4 C3 121.1(4) . .
C6 C5 C4 118.0(4) . .
C5 C6 N4 131.1(4) . .
C5 C6 C1 121.0(4) . .
N4 C6 C1 107.9(3) . .
N1 C7 N4 119.2(3) . .
N1 C7 C8 120.1(3) . .
N4 C7 C8 120.1(3) . .
N2 C8 N3 118.0(3) . .
N2 C8 C7 121.1(3) . .
N3 C8 C7 120.6(3) . .
N2 C9 C10 131.6(4) . .
N2 C9 C14 107.3(3) . .
C10 C9 C14 121.1(4) . .
C11 C10 C9 117.3(4) . .
C10 C11 C12 121.4(4) . .
C13 C12 C11 121.5(4) . .
C12 C13 C14 119.7(4) . .
C13 C14 N3 132.6(4) . .
C13 C14 C9 119.0(4) . .
N3 C14 C9 108.4(3) . .
N5 C15 C15 122.2(2) . 4_575
N5 C16 C16 121.9(2) . 4_575
N6 C17 C17 121.9(2) . 4_575
N6 C18 C18 121.6(2) . 4_575
C20 C19 C23 108.5(4) . .
C20 C19 C24 126.2(4) . .
C23 C19 C24 125.3(4) . .
C20 C19 Rh1 69.7(2) . .
C23 C19 Rh1 69.6(2) . .
C24 C19 Rh1 126.5(3) . .
C19 C20 C21 107.4(4) . .
C19 C20 C25 125.8(4) . .
C21 C20 C25 126.7(4) . .
C19 C20 Rh1 71.6(2) . .
C21 C20 Rh1 71.0(2) . .
C25 C20 Rh1 125.9(3) . .
C22 C21 C20 108.6(4) . .
C22 C21 C26 126.6(4) . .
C20 C21 C26 124.8(4) . .
C22 C21 Rh1 71.0(2) . .
C20 C21 Rh1 69.7(2) . .
C26 C21 Rh1 127.0(3) . .
C21 C22 C23 108.1(4) . .
C21 C22 C27 126.8(4) . .
C23 C22 C27 125.1(4) . .
C21 C22 Rh1 70.5(2) . .
C23 C22 Rh1 69.7(2) . .
C27 C22 Rh1 127.0(3) . .
C22 C23 C19 107.4(4) . .
C22 C23 C28 125.9(4) . .
C19 C23 C28 126.1(4) . .
C22 C23 Rh1 71.3(2) . .
C19 C23 Rh1 71.1(2) . .
C28 C23 Rh1 129.7(3) . .
C30 C29 C33 107.7(4) . .
C30 C29 C34 127.2(4) . .
C33 C29 C34 124.9(4) . .
C30 C29 Rh2 71.9(2) . .
C33 C29 Rh2 70.9(2) . .
C34 C29 Rh2 126.5(3) . .
C29 C30 C31 108.1(4) . .
C29 C30 C35 125.3(4) . .
C31 C30 C35 126.6(4) . .
C29 C30 Rh2 69.3(2) . .
C31 C30 Rh2 69.3(2) . .
C35 C30 Rh2 126.9(3) . .
C32 C31 C30 107.2(4) . .
C32 C31 C36 125.8(5) . .
C30 C31 C36 126.7(5) . .
C32 C31 Rh2 71.5(2) . .
C30 C31 Rh2 71.6(2) . .
C36 C31 Rh2 127.6(3) . .
C33 C32 C31 108.8(4) . .
C33 C32 C37 125.8(5) . .
C31 C32 C37 125.4(5) . .
C33 C32 Rh2 70.3(2) . .
C31 C32 Rh2 69.4(2) . .
C37 C32 Rh2 127.2(3) . .
C32 C33 C29 108.2(4) . .
C32 C33 C38 127.2(4) . .
C29 C33 C38 124.5(4) . .
C32 C33 Rh2 71.5(2) . .
C29 C33 Rh2 69.7(2) . .
C38 C33 Rh2 128.1(3) . .
F1 C39 F2 111.9(9) . .
F1 C39 F3 105.8(8) . .
F2 C39 F3 102.7(9) . .
F1 C39 S1 114.6(8) . .
F2 C39 S1 111.1(7) . .
F3 C39 S1 110.0(7) . .
F5 C40 F5 108.6(6) 4_565 .
F5 C40 F4 107.4(4) 4_565 .
F5 C40 F4 107.4(4) . .
F5 C40 S2 111.8(4) 4_565 .
F5 C40 S2 111.8(4) . .
F4 C40 S2 109.5(5) . .
F6 C41 F7 106.9(4) . .
F6 C41 F7 106.9(4) . 4_565
F7 C41 F7 106.8(5) . 4_565
F6 C41 S3 112.2(5) . .
F7 C41 S3 111.9(3) . .
F7 C41 S3 111.9(3) 4_565 .
O8 C43 C42 111.2(7) . .
O8 C44 C45 110.2(6) . .
C43 O8 C44 113.3(5) . .

loop_
_geom_bond_atom_site_label_1
_geom_bond_atom_site_label_2
_geom_bond_distance
_geom_bond_site_symmetry_2
Rh1 N5 2.138(3) .
Rh1 C20 2.140(4) .
Rh1 C23 2.144(4) .
Rh1 C21 2.158(4) .
Rh1 N2 2.162(3) .
Rh1 C22 2.164(4) .
Rh1 C19 2.164(4) .
Rh1 N1 2.182(3) .
Rh2 C29 2.132(4) .
Rh2 N6 2.133(3) .
Rh2 C31 2.136(4) .
Rh2 C33 2.147(4) .
Rh2 C32 2.163(4) .
Rh2 N3 2.165(3) .
Rh2 C30 2.166(4) .
Rh2 N4 2.178(3) .
S1 O2 1.406(5) .
S1 O1 1.429(4) .
S1 O3 1.444(6) .
S1 C39 1.761(10) .
S2 O4 1.427(5) .
S2 O5 1.444(4) 4_565
S2 O5 1.444(4) .
S2 C40 1.830(7) .
S3 O7 1.443(4) 4_565
S3 O7 1.444(4) .
S3 O6 1.452(5) .
S3 C41 1.816(7) .
N1 C7 1.319(5) .
N1 C1 1.396(5) .
N2 C8 1.323(5) .
N2 C9 1.389(5) .
N3 C8 1.341(5) .
N3 C14 1.387(5) .
N4 C7 1.333(5) .
N4 C6 1.397(5) .
N5 C16 1.338(5) .
N5 C15 1.343(5) .
N6 C17 1.343(5) .
N6 C18 1.348(5) .
F1 C39 1.318(12) .
F2 C39 1.352(9) .
F3 C39 1.364(12) .
F4 C40 1.333(8) .
F5 C40 1.315(5) .
F6 C41 1.322(7) .
F7 C41 1.346(5) .
C1 C2 1.405(6) .
C1 C6 1.422(6) .
C2 C3 1.394(6) .
C3 C4 1.400(7) .
C4 C5 1.388(6) .
C5 C6 1.385(6) .
C7 C8 1.435(5) .
C9 C10 1.403(6) .
C9 C14 1.432(6) .
C10 C11 1.381(6) .
C11 C12 1.394(7) .
C12 C13 1.360(6) .
C13 C14 1.385(5) .
C15 C15 1.359(8) 4_575
C16 C16 1.376(8) 4_575
C17 C17 1.372(8) 4_575
C18 C18 1.376(8) 4_575
C19 C20 1.425(6) .
C19 C23 1.449(6) .
C19 C24 1.498(6) .
C20 C21 1.445(6) .
C20 C25 1.496(6) .
C21 C22 1.426(6) .
C21 C26 1.496(6) .
C22 C23 1.437(6) .
C22 C27 1.495(6) .
C23 C28 1.486(6) .
C29 C30 1.427(6) .
C29 C33 1.444(6) .
C29 C34 1.500(6) .
C30 C31 1.441(6) .
C30 C35 1.497(6) .
C31 C32 1.437(7) .
C31 C36 1.478(7) .
C32 C33 1.409(7) .
C32 C37 1.499(7) .
C33 C38 1.504(7) .
C40 F5 1.315(5) 4_565
C41 F7 1.346(5) 4_565
C42 C43 1.475(12) .
C43 O8 1.407(9) .
C44 O8 1.414(8) .
C44 C45 1.487(10) .
C46 O9 1.407(11) .
C47 O10 1.35(2) .

loop_
_platon_squeeze_void_nr
_platon_squeeze_void_average_x
_platon_squeeze_void_average_y
_platon_squeeze_void_average_z
_platon_squeeze_void_volume
_platon_squeeze_void_count_electrons
1 0.260 0.750 0.283 25.2 -2.4
2 0.500 0.000 0.000 380.7 100.4
3 0.500 0.500 0.000 380.8 102.1
4 0.740 0.250 0.717 25.2 -2.2
